data_4067300
loop_
_publ_author_name
'Lorber, Christian'
'Vendier, Laure'

_publ_section_title
;
 Imido&#x2212;Titanium/Molybdenum Heterobimetallic Systems. Switching from
 \h6-Arene to Fischer-Type Aminocarbene Complexes by Tuning Reactivity
 Conditions
;
_journal_issue 5
_journal_name_full Organometallics
_journal_page_first 1127
_journal_paper_doi 10.1021/om900825a
_journal_volume 29
_journal_year 2010
_chemical_compound_source 'synthesis as described'
_chemical_formula_moiety 'C19 H31 Cl2 Mo1 N3 O3 Ti1'
_chemical_formula_sum 'C19 H31 Cl2 Mo N3 O3 Ti'
_chemical_formula_weight 564.21
_chemical_name_systematic
;
 ?
;
_space_group_IT_number 2
_symmetry_cell_setting triclinic
_symmetry_Int_Tables_number 2
_symmetry_space_group_name_Hall '-P 1'
_symmetry_space_group_name_H-M 'P -1'
_atom_sites_solution_hydrogens geom
_atom_sites_solution_primary direct
_atom_sites_solution_secondary difmap
_cell_angle_alpha 92.430(2)
_cell_angle_beta 108.6380(10)
_cell_angle_gamma 108.1860(10)
_cell_formula_units_Z 2
_cell_length_a 10.2058(3)
_cell_length_b 11.2671(3)
_cell_length_c 12.2010(4)
_cell_measurement_reflns_used 8796
_cell_measurement_temperature 180
_cell_measurement_theta_max 29.49
_cell_measurement_theta_min 2.4
_cell_measurement_wavelength 0.71073
_cell_volume 1247.16(7)
_computing_cell_refinement 'Bruker SMART'
_computing_data_collection 'Bruker SMART'
_computing_data_reduction 'Bruker SAINT'
_computing_molecular_graphics 'Ortep-3 for Windows (Farrugia, 1997)'
_computing_publication_material 'WinGX publication routines (Farrugia, 1999)'
_computing_structure_refinement 'SHELXL-97 (Sheldrick, 1997)'
_computing_structure_solution 'SHELXS-86 (Sheldrick, 1986)'
_diffrn_ambient_temperature 180
_diffrn_measured_fraction_theta_full 0.981
_diffrn_measured_fraction_theta_max 0.981
_diffrn_measurement_device_type 'Bruker Kappa APEX II'
_diffrn_measurement_method \w-\f
_diffrn_radiation_monochromator graphite
_diffrn_radiation_source 'fine-focus sealed tube'
_diffrn_radiation_type MoK\a
_diffrn_radiation_wavelength 0.71073
_diffrn_reflns_av_R_equivalents 0.0337
_diffrn_reflns_av_unetI/netI 0.041
_diffrn_reflns_limit_h_max 14
_diffrn_reflns_limit_h_min -14
_diffrn_reflns_limit_k_max 15
_diffrn_reflns_limit_k_min -15
_diffrn_reflns_limit_l_max 17
_diffrn_reflns_limit_l_min -17
_diffrn_reflns_number 26446
_diffrn_reflns_theta_full 29.8
_diffrn_reflns_theta_max 29.8
_diffrn_reflns_theta_min 2.69
_diffrn_standards_decay_% 0
_diffrn_standards_interval_count 0
_diffrn_standards_interval_time 0
_diffrn_standards_number 0
_exptl_absorpt_coefficient_mu 1.06
_exptl_absorpt_correction_T_max 0.916
_exptl_absorpt_correction_T_min 0.836
_exptl_absorpt_correction_type multi-scan
_exptl_absorpt_process_details
;
        [c.f. r.h. blessing, acta cryst. (1995), a51, 33-38]
;
_exptl_crystal_colour orange
_exptl_crystal_density_diffrn 1.502
_exptl_crystal_density_method 'not measured'
_exptl_crystal_description block
_exptl_crystal_F_000 576
_exptl_crystal_size_max 0.15
_exptl_crystal_size_mid 0.12
_exptl_crystal_size_min 0.08
_refine_diff_density_max 0.462
_refine_diff_density_min -0.483
_refine_diff_density_rms 0.076
_refine_ls_extinction_method none
_refine_ls_goodness_of_fit_ref 1.025
_refine_ls_hydrogen_treatment constr
_refine_ls_matrix_type full
_refine_ls_number_parameters 270
_refine_ls_number_reflns 7009
_refine_ls_number_restraints 0
_refine_ls_restrained_S_all 1.025
_refine_ls_R_factor_all 0.0475
_refine_ls_R_factor_gt 0.0314
_refine_ls_shift/su_max 0.002
_refine_ls_shift/su_mean 0
_refine_ls_structure_factor_coef Fsqd
_refine_ls_weighting_details 'calc w=1/[\s^2^(Fo^2^)+(0.0274P)^2^+0.5347P] where P=(Fo^2^+2Fc^2^)/3'
_refine_ls_weighting_scheme calc
_refine_ls_wR_factor_gt 0.0651
_refine_ls_wR_factor_ref 0.0705
_reflns_number_gt 5569
_reflns_number_total 7009
_reflns_threshold_expression >2\s(I)
_cod_data_source_file om900825a_si_001.cif
_cod_data_source_block 2
_cod_database_code 4067300

loop_
_symmetry_equiv_pos_as_xyz
'x, y, z'
'-x, -y, -z'

loop_
_atom_site_label
_atom_site_type_symbol
_atom_site_fract_x
_atom_site_fract_y
_atom_site_fract_z
_atom_site_U_iso_or_equiv
_atom_site_adp_type
_atom_site_occupancy
_atom_site_symmetry_multiplicity
_atom_site_calc_flag
_atom_site_refinement_flags
C1 C 0.1334(3) -0.0145(2) 1.1729(2) 0.0418(6) Uani 1 1 d .
C2 C 0.2281(3) -0.0420(2) 1.3961(2) 0.0364(5) Uani 1 1 d .
C3 C 0.3976(3) -0.0402(2) 1.2687(2) 0.0343(5) Uani 1 1 d .
C4 C 0.3544(2) 0.27877(18) 1.23145(17) 0.0211(4) Uani 1 1 d .
C5 C 0.4897(2) 0.26132(19) 1.28290(19) 0.0255(4) Uani 1 1 d .
H5 H 0.5449 0.2503 1.233 0.031 Uiso 1 1 calc R
C6 C 0.5382(2) 0.24136(19) 1.40038(19) 0.0263(5) Uani 1 1 d .
H6 H 0.6278 0.22 1.4315 0.032 Uiso 1 1 calc R
C7 C 0.4519(2) 0.24090(19) 1.46846(18) 0.0243(4) Uani 1 1 d .
H7 H 0.4809 0.2179 1.547 0.029 Uiso 1 1 calc R
C8 C 0.3159(2) 0.26337(18) 1.42275(17) 0.0200(4) Uani 1 1 d .
C9 C 0.2668(2) 0.28270(17) 1.30380(17) 0.0190(4) Uani 1 1 d .
C10 C 0.3080(2) 0.3100(2) 1.10871(18) 0.0285(5) Uani 1 1 d .
H10 H 0.2005 0.2861 1.0792 0.034 Uiso 1 1 calc R
C11 C 0.3734(3) 0.4524(2) 1.1148(2) 0.0450(6) Uani 1 1 d .
H11A H 0.3424 0.4946 1.1666 0.068 Uiso 1 1 calc R
H11B H 0.3401 0.4742 1.038 0.068 Uiso 1 1 calc R
H11C H 0.4789 0.4782 1.1437 0.068 Uiso 1 1 calc R
C12 C 0.3501(3) 0.2395(3) 1.0235(2) 0.0476(7) Uani 1 1 d .
H12A H 0.3046 0.2529 0.9453 0.071 Uiso 1 1 calc R
H12B H 0.317 0.1506 1.0275 0.071 Uiso 1 1 calc R
H12C H 0.4552 0.2704 1.044 0.071 Uiso 1 1 calc R
C13 C 0.2368(2) 0.2849(2) 1.50369(18) 0.0252(4) Uani 1 1 d .
H13 H 0.1379 0.2807 1.4548 0.03 Uiso 1 1 calc R
C14 C 0.3185(3) 0.4184(2) 1.5714(2) 0.0487(7) Uani 1 1 d .
H14A H 0.2642 0.4382 1.6165 0.073 Uiso 1 1 calc R
H14B H 0.3285 0.4773 1.5174 0.073 Uiso 1 1 calc R
H14C H 0.4144 0.4241 1.623 0.073 Uiso 1 1 calc R
C15 C 0.2200(3) 0.1897(3) 1.5866(2) 0.0466(7) Uani 1 1 d .
H15A H 0.3156 0.1924 1.6362 0.07 Uiso 1 1 calc R
H15B H 0.1654 0.1064 1.5423 0.07 Uiso 1 1 calc R
H15C H 0.1684 0.2099 1.6339 0.07 Uiso 1 1 calc R
C16 C 0.1805(3) 0.6053(2) 1.3229(2) 0.0414(6) Uani 1 1 d .
H16A H 0.2136 0.6934 1.3163 0.062 Uiso 1 1 calc R
H16B H 0.2579 0.572 1.3285 0.062 Uiso 1 1 calc R
H16C H 0.1544 0.5954 1.3917 0.062 Uiso 1 1 calc R
C17 C -0.0635(3) 0.5952(2) 1.2027(3) 0.0455(6) Uani 1 1 d .
H17A H -0.0919 0.5923 1.2706 0.068 Uiso 1 1 calc R
H17B H -0.1478 0.55 1.1348 0.068 Uiso 1 1 calc R
H17C H -0.0247 0.6816 1.1926 0.068 Uiso 1 1 calc R
C18 C -0.1323(3) 0.0533(2) 1.2600(2) 0.0362(5) Uani 1 1 d .
H18A H -0.1664 0.0799 1.3183 0.054 Uiso 1 1 calc R
H18B H -0.0284 0.0693 1.2939 0.054 Uiso 1 1 calc R
H18C H -0.1832 -0.0355 1.2319 0.054 Uiso 1 1 calc R
C19 C -0.3217(2) 0.0939(2) 1.1037(2) 0.0386(6) Uani 1 1 d .
H19A H -0.3689 0.0038 1.0837 0.058 Uiso 1 1 calc R
H19B H -0.3405 0.1317 1.0339 0.058 Uiso 1 1 calc R
H19C H -0.3599 0.1262 1.1561 0.058 Uiso 1 1 calc R
N1 N 0.13766(17) 0.30760(15) 1.25737(14) 0.0191(3) Uani 1 1 d .
N2 N 0.05051(19) 0.53596(16) 1.21835(15) 0.0254(4) Uani 1 1 d .
H2 H 0.0815 0.5514 1.1565 0.031 Uiso 1 1 calc R
N3 N -0.16112(18) 0.12486(16) 1.16137(15) 0.0242(4) Uani 1 1 d .
H3 H -0.1314 0.0928 1.1077 0.029 Uiso 1 1 calc R
O1 O 0.0258(2) -0.0710(2) 1.0962(2) 0.0745(7) Uani 1 1 d .
O2 O 0.1805(2) -0.11432(17) 1.45047(19) 0.0581(6) Uani 1 1 d .
O3 O 0.4530(2) -0.10918(18) 1.24861(18) 0.0536(5) Uani 1 1 d .
Cl1 Cl -0.12143(6) 0.34892(5) 1.35128(5) 0.03099(12) Uani 1 1 d .
Cl2 Cl -0.11632(7) 0.32652(6) 1.00310(5) 0.03964(15) Uani 1 1 d .
Ti1 Ti -0.02862(4) 0.32901(3) 1.20531(3) 0.01833(8) Uani 1 1 d .
Mo1 Mo 0.309918(19) 0.080339(17) 1.305768(16) 0.02353(6) Uani 1 1 d .

loop_
_atom_site_aniso_label
_atom_site_aniso_U_11
_atom_site_aniso_U_22
_atom_site_aniso_U_33
_atom_site_aniso_U_23
_atom_site_aniso_U_13
_atom_site_aniso_U_12
C1 0.0409(14) 0.0281(12) 0.0463(15) 0.0010(11) 0.0001(12) 0.0148(11)
C2 0.0406(13) 0.0243(11) 0.0466(15) 0.0018(11) 0.0165(12) 0.0134(10)
C3 0.0351(12) 0.0314(12) 0.0405(14) 0.0065(10) 0.0141(11) 0.0163(10)
C4 0.0187(9) 0.0203(10) 0.0235(10) 0.0012(8) 0.0067(8) 0.0068(8)
C5 0.0205(10) 0.0253(10) 0.0330(12) 0.0021(9) 0.0115(9) 0.0092(8)
C6 0.0166(9) 0.0234(10) 0.0360(12) 0.0027(9) 0.0043(9) 0.0086(8)
C7 0.0212(10) 0.0234(10) 0.0246(11) 0.0036(8) 0.0029(8) 0.0079(8)
C8 0.0200(9) 0.0163(9) 0.0235(10) 0.0028(8) 0.0070(8) 0.0066(7)
C9 0.0163(9) 0.0164(9) 0.0236(10) 0.0015(8) 0.0058(8) 0.0060(7)
C10 0.0236(10) 0.0419(13) 0.0234(11) 0.0060(9) 0.0098(9) 0.0142(10)
C11 0.0558(17) 0.0483(16) 0.0341(14) 0.0189(12) 0.0146(12) 0.0215(13)
C12 0.0546(17) 0.0693(19) 0.0306(14) 0.0047(13) 0.0205(12) 0.0315(15)
C13 0.0286(11) 0.0289(11) 0.0230(11) 0.0068(9) 0.0111(9) 0.0139(9)
C14 0.0656(19) 0.0381(14) 0.0483(16) -0.0042(12) 0.0353(15) 0.0113(13)
C15 0.0689(19) 0.0463(15) 0.0488(16) 0.0248(13) 0.0387(15) 0.0315(14)
C16 0.0414(14) 0.0273(12) 0.0427(15) -0.0042(11) 0.0068(12) 0.0043(11)
C17 0.0506(16) 0.0362(14) 0.0607(18) 0.0135(13) 0.0197(14) 0.0289(12)
C18 0.0402(13) 0.0258(11) 0.0422(14) 0.0124(10) 0.0154(11) 0.0089(10)
C19 0.0215(11) 0.0332(13) 0.0534(16) -0.0012(11) 0.0077(11) 0.0057(10)
N1 0.0178(8) 0.0195(8) 0.0223(9) 0.0042(7) 0.0085(7) 0.0079(6)
N2 0.0302(9) 0.0232(9) 0.0265(10) 0.0066(7) 0.0114(8) 0.0124(7)
N3 0.0205(8) 0.0234(9) 0.0287(10) 0.0026(7) 0.0086(7) 0.0078(7)
O1 0.0608(14) 0.0530(13) 0.0658(15) -0.0102(11) -0.0249(12) 0.0117(11)
O2 0.0826(15) 0.0322(10) 0.0771(15) 0.0204(10) 0.0499(13) 0.0192(10)
O3 0.0594(12) 0.0445(11) 0.0746(14) 0.0076(10) 0.0300(11) 0.0352(10)
Cl1 0.0300(3) 0.0350(3) 0.0355(3) 0.0044(2) 0.0206(2) 0.0122(2)
Cl2 0.0504(4) 0.0345(3) 0.0224(3) 0.0075(2) 0.0047(3) 0.0070(3)
Ti1 0.01597(16) 0.01990(17) 0.02103(18) 0.00480(14) 0.00681(14) 0.00818(14)
Mo1 0.02083(9) 0.02046(9) 0.02925(11) 0.00265(7) 0.00588(7) 0.01018(7)

loop_
_atom_type_symbol
_atom_type_description
_atom_type_scat_dispersion_real
_atom_type_scat_dispersion_imag
_atom_type_scat_source
C C 0.0033 0.0016 'International Tables Vol C Tables 4.2.6.8 and 6.1.1.4'
H H 0 0 'International Tables Vol C Tables 4.2.6.8 and 6.1.1.4'
N N 0.0061 0.0033 'International Tables Vol C Tables 4.2.6.8 and 6.1.1.4'
O O 0.0106 0.006 'International Tables Vol C Tables 4.2.6.8 and 6.1.1.4'
Cl Cl 0.1484 0.1585 'International Tables Vol C Tables 4.2.6.8 and 6.1.1.4'
Ti Ti 0.2776 0.4457 'International Tables Vol C Tables 4.2.6.8 and 6.1.1.4'
Mo Mo -1.6832 0.6857 'International Tables Vol C Tables 4.2.6.8 and 6.1.1.4'

loop_
_geom_angle_atom_site_label_1
_geom_angle_atom_site_label_2
_geom_angle_atom_site_label_3
_geom_angle
O1 C1 Mo1 177.8(3)
O2 C2 Mo1 179.5(3)
O3 C3 Mo1 178.2(2)
C5 C4 C9 118.37(18)
C5 C4 C10 121.61(18)
C9 C4 C10 119.55(17)
C5 C4 Mo1 71.47(12)
C9 C4 Mo1 74.11(11)
C10 C4 Mo1 132.07(14)
C4 C5 C6 121.76(19)
C4 C5 Mo1 74.52(12)
C6 C5 Mo1 71.60(12)
C4 C5 H5 118.8
C6 C5 H5 118.8
Mo1 C5 H5 118.8
C7 C6 C5 119.78(18)
C7 C6 Mo1 72.94(12)
C5 C6 Mo1 73.63(12)
C7 C6 H6 120
C5 C6 H6 120
Mo1 C6 H6 120
C6 C7 C8 121.21(19)
C6 C7 Mo1 72.68(12)
C8 C7 Mo1 75.67(11)
C6 C7 H7 119.3
C8 C7 H7 119.3
Mo1 C7 H7 119.3
C9 C8 C7 118.80(18)
C9 C8 C13 120.39(17)
C7 C8 C13 120.23(18)
C9 C8 Mo1 73.86(11)
C7 C8 Mo1 69.64(11)
C13 C8 Mo1 135.39(13)
N1 C9 C8 120.44(17)
N1 C9 C4 119.56(17)
C8 C9 C4 119.99(17)
N1 C9 Mo1 129.98(13)
C8 C9 Mo1 72.18(11)
C4 C9 Mo1 71.20(11)
C4 C10 C11 108.56(18)
C4 C10 C12 113.57(19)
C11 C10 C12 111.0(2)
C4 C10 H10 107.8
C11 C10 H10 107.8
C12 C10 H10 107.8
C10 C11 H11A 109.5
C10 C11 H11B 109.5
H11A C11 H11B 109.5
C10 C11 H11C 109.5
H11A C11 H11C 109.5
H11B C11 H11C 109.5
C10 C12 H12A 109.5
C10 C12 H12B 109.5
H12A C12 H12B 109.5
C10 C12 H12C 109.5
H12A C12 H12C 109.5
H12B C12 H12C 109.5
C15 C13 C8 115.00(18)
C15 C13 C14 110.7(2)
C8 C13 C14 107.73(18)
C15 C13 H13 107.7
C8 C13 H13 107.7
C14 C13 H13 107.7
C13 C14 H14A 109.5
C13 C14 H14B 109.5
H14A C14 H14B 109.5
C13 C14 H14C 109.5
H14A C14 H14C 109.5
H14B C14 H14C 109.5
C13 C15 H15A 109.5
C13 C15 H15B 109.5
H15A C15 H15B 109.5
C13 C15 H15C 109.5
H15A C15 H15C 109.5
H15B C15 H15C 109.5
N2 C16 H16A 109.5
N2 C16 H16B 109.5
H16A C16 H16B 109.5
N2 C16 H16C 109.5
H16A C16 H16C 109.5
H16B C16 H16C 109.5
N2 C17 H17A 109.5
N2 C17 H17B 109.5
H17A C17 H17B 109.5
N2 C17 H17C 109.5
H17A C17 H17C 109.5
H17B C17 H17C 109.5
N3 C18 H18A 109.5
N3 C18 H18B 109.5
H18A C18 H18B 109.5
N3 C18 H18C 109.5
H18A C18 H18C 109.5
H18B C18 H18C 109.5
N3 C19 H19A 109.5
N3 C19 H19B 109.5
H19A C19 H19B 109.5
N3 C19 H19C 109.5
H19A C19 H19C 109.5
H19B C19 H19C 109.5
C9 N1 Ti1 175.39(14)
C16 N2 C17 109.60(19)
C16 N2 Ti1 115.65(14)
C17 N2 Ti1 115.26(15)
C16 N2 H2 105
C17 N2 H2 105
Ti1 N2 H2 105
C19 N3 C18 109.72(18)
C19 N3 Ti1 115.52(13)
C18 N3 Ti1 114.36(13)
C19 N3 H3 105.4
C18 N3 H3 105.4
Ti1 N3 H3 105.4
N1 Ti1 N2 98.83(7)
N1 Ti1 N3 95.19(7)
N2 Ti1 N3 165.26(6)
N1 Ti1 Cl1 112.13(6)
N2 Ti1 Cl1 89.04(5)
N3 Ti1 Cl1 89.88(5)
N1 Ti1 Cl2 114.20(6)
N2 Ti1 Cl2 85.48(5)
N3 Ti1 Cl2 84.64(5)
Cl1 Ti1 Cl2 133.64(3)
C1 Mo1 C2 85.57(11)
C1 Mo1 C3 87.05(10)
C2 Mo1 C3 86.12(10)
C1 Mo1 C6 155.35(10)
C2 Mo1 C6 119.08(9)
C3 Mo1 C6 93.89(9)
C1 Mo1 C7 154.91(9)
C2 Mo1 C7 94.62(9)
C3 Mo1 C7 118.01(9)
C6 Mo1 C7 34.39(7)
C1 Mo1 C5 120.58(10)
C2 Mo1 C5 153.83(9)
C3 Mo1 C5 95.25(9)
C6 Mo1 C5 34.78(7)
C7 Mo1 C5 61.68(7)
C1 Mo1 C4 96.14(9)
C2 Mo1 C4 154.17(8)
C3 Mo1 C4 119.69(8)
C6 Mo1 C4 62.11(7)
C7 Mo1 C4 73.12(7)
C5 Mo1 C4 34.01(6)
C1 Mo1 C8 120.25(9)
C2 Mo1 C8 94.95(8)
C3 Mo1 C8 152.69(9)
C6 Mo1 C8 61.77(7)
C7 Mo1 C8 34.68(6)
C5 Mo1 C8 72.16(7)
C4 Mo1 C8 61.91(6)
C1 Mo1 C9 96.67(8)
C2 Mo1 C9 119.48(8)
C3 Mo1 C9 154.29(9)
C6 Mo1 C9 72.36(7)
C7 Mo1 C9 61.46(7)
C5 Mo1 C9 60.96(7)
C4 Mo1 C9 34.69(6)
C8 Mo1 C9 33.96(6)

loop_
_geom_bond_atom_site_label_1
_geom_bond_atom_site_label_2
_geom_bond_distance
C1 O1 1.159(3)
C1 Mo1 1.950(2)
C2 O2 1.160(3)
C2 Mo1 1.952(3)
C3 O3 1.153(3)
C3 Mo1 1.953(2)
C4 C5 1.401(3)
C4 C9 1.451(3)
C4 C10 1.512(3)
C4 Mo1 2.4142(19)
C5 C6 1.412(3)
C5 Mo1 2.375(2)
C5 H5 0.98
C6 C7 1.390(3)
C6 Mo1 2.349(2)
C6 H6 0.98
C7 C8 1.428(3)
C7 Mo1 2.352(2)
C7 H7 0.98
C8 C9 1.427(3)
C8 C13 1.516(3)
C8 Mo1 2.4310(19)
C9 N1 1.380(2)
C9 Mo1 2.4528(18)
C10 C11 1.521(3)
C10 C12 1.526(3)
C10 H10 0.98
C11 H11A 0.96
C11 H11B 0.96
C11 H11C 0.96
C12 H12A 0.96
C12 H12B 0.96
C12 H12C 0.96
C13 C15 1.513(3)
C13 C14 1.521(3)
C13 H13 0.98
C14 H14A 0.96
C14 H14B 0.96
C14 H14C 0.96
C15 H15A 0.96
C15 H15B 0.96
C15 H15C 0.96
C16 N2 1.478(3)
C16 H16A 0.96
C16 H16B 0.96
C16 H16C 0.96
C17 N2 1.479(3)
C17 H17A 0.96
C17 H17B 0.96
C17 H17C 0.96
C18 N3 1.480(3)
C18 H18A 0.96
C18 H18B 0.96
C18 H18C 0.96
C19 N3 1.479(3)
C19 H19A 0.96
C19 H19B 0.96
C19 H19C 0.96
N1 Ti1 1.7091(16)
N2 Ti1 2.1967(17)
N2 H2 0.91
N3 Ti1 2.2130(17)
N3 H3 0.91
Cl1 Ti1 2.3014(6)
Cl2 Ti1 2.3359(7)
